data_7044160
loop_
_publ_author_name
'Sniekers, Jeroen'
'Geysens, Pieter'
'Malaquias, Joao'
'Vander Hoogerstraete, Tom'
'Van Meervelt, Luc'
'Fransaer, Jan'
'Binnemans, Koen'

_publ_section_title
;
 Cobalt(II) containing liquid metal salts for electrodeposition of cobalt
 and electrochemical nanoparticle formation
;
_journal_name_full 'Dalton Trans.'
_journal_paper_doi 10.1039/C7DT02604H
_journal_year 2017
_chemical_formula_moiety 'C30 H48 Co N12, 2(C2 F6 N O4 S2)'
_chemical_formula_sum 'C34 H48 Co F12 N14 O8 S4'
_chemical_formula_weight 1196.03
_space_group_crystal_system monoclinic
_space_group_IT_number 14
_space_group_name_Hall '-P 2ybc'
_space_group_name_H-M_alt 'P 1 21/c 1'
_symmetry_space_group_name_Hall '-P 2ybc'
_symmetry_space_group_name_H-M 'P 1 21/c 1'
_atom_sites_solution_hydrogens geom
_atom_sites_solution_primary direct
_audit_creation_date 2016-11-03
_audit_creation_method
;
Olex2 1.2
(compiled 2016.08.31 svn.r3340 for OlexSys, GUI svn.r5227)
;
_audit_update_record
;
2017-04-24 deposited with the CCDC.
2017-09-11 downloaded from the CCDC.
;
_cell_angle_alpha 90
_cell_angle_beta 98.154(5)
_cell_angle_gamma 90
_cell_formula_units_Z 2
_cell_length_a 11.0532(5)
_cell_length_b 11.1257(5)
_cell_length_c 20.1637(10)
_cell_measurement_reflns_used 6293
_cell_measurement_temperature 100(2)
_cell_measurement_theta_max 28.7970
_cell_measurement_theta_min 3.4570
_cell_volume 2454.6(2)
_computing_cell_refinement
;
CrysAlisPro, Agilent Technologies,
Version 1.171.36.28 (release 01-02-2013 CrysAlis171 .NET)
(compiled Feb  1 2013,16:14:44)
;
_computing_data_collection
;
CrysAlisPro, Agilent Technologies,
Version 1.171.36.28 (release 01-02-2013 CrysAlis171 .NET)
(compiled Feb  1 2013,16:14:44)
;
_computing_data_reduction
;
CrysAlisPro, Agilent Technologies,
Version 1.171.36.28 (release 01-02-2013 CrysAlis171 .NET)
(compiled Feb  1 2013,16:14:44)
;
_computing_molecular_graphics 'Olex2 (Dolomanov et al., 2009)'
_computing_publication_material 'Olex2 (Dolomanov et al., 2009)'
_computing_structure_refinement 'ShelXL (Sheldrick, 2015)'
_computing_structure_solution 'ShelXS (Sheldrick, 2008)'
_diffrn_ambient_temperature 100(2)
_diffrn_detector_area_resol_mean 15.9631
_diffrn_measured_fraction_theta_full 0.998
_diffrn_measured_fraction_theta_max 0.998
_diffrn_measurement_details
;
#__ type_ start__ end____ width___ exp.time_
  1 omega  -88.00  -59.00   1.0000    6.0000
omega____ theta____ kappa____ phi______ frames
    -      -16.9951  -38.0000    0.0000 29

#__ type_ start__ end____ width___ exp.time_
  2 omega  -36.00   46.00   1.0000    6.0000
omega____ theta____ kappa____ phi______ frames
    -      -16.9951   57.0000   90.0000 82

#__ type_ start__ end____ width___ exp.time_
  3 omega  -23.00    9.00   1.0000    6.0000
omega____ theta____ kappa____ phi______ frames
    -      -16.9951  -38.0000 -150.0000 32

#__ type_ start__ end____ width___ exp.time_
  4 omega    0.00   87.00   1.0000    6.0000
omega____ theta____ kappa____ phi______ frames
    -       18.8701   57.0000 -180.0000 87
;
_diffrn_measurement_device_type 'SuperNova, Single source at offset, Eos'
_diffrn_measurement_method '\w scans'
_diffrn_orient_matrix_UB_11 0.0199216000
_diffrn_orient_matrix_UB_12 -0.0331473000
_diffrn_orient_matrix_UB_13 0.0295607000
_diffrn_orient_matrix_UB_21 -0.0016272000
_diffrn_orient_matrix_UB_22 0.0531050000
_diffrn_orient_matrix_UB_23 0.0193260000
_diffrn_orient_matrix_UB_31 -0.0617438000
_diffrn_orient_matrix_UB_32 -0.0121294000
_diffrn_orient_matrix_UB_33 0.0036364000
_diffrn_radiation_monochromator mirror
_diffrn_radiation_type MoK\a
_diffrn_radiation_wavelength 0.71073
_diffrn_reflns_av_R_equivalents 0.0221
_diffrn_reflns_av_unetI/netI 0.0333
_diffrn_reflns_Laue_measured_fraction_full 0.998
_diffrn_reflns_Laue_measured_fraction_max 0.998
_diffrn_reflns_limit_h_max 13
_diffrn_reflns_limit_h_min -12
_diffrn_reflns_limit_k_max 13
_diffrn_reflns_limit_k_min -13
_diffrn_reflns_limit_l_max 25
_diffrn_reflns_limit_l_min -25
_diffrn_reflns_number 10709
_diffrn_reflns_point_group_measured_fraction_full 0.998
_diffrn_reflns_point_group_measured_fraction_max 0.998
_diffrn_reflns_theta_full 25.242
_diffrn_reflns_theta_max 26.372
_diffrn_reflns_theta_min 2.742
_diffrn_source 'SuperNova (Mo) X-ray Source'
_exptl_absorpt_coefficient_mu 0.628
_exptl_absorpt_correction_T_max 1.00000
_exptl_absorpt_correction_T_min 0.94058
_exptl_absorpt_correction_type multi-scan
_exptl_absorpt_process_details
;
CrysAlisPro, Agilent Technologies,
Version 1.171.36.28 (release 01-02-2013 CrysAlis171 .NET)
(compiled Feb  1 2013,16:14:44)
Empirical absorption correction using spherical harmonics,
 implemented in SCALE3 ABSPACK scaling algorithm.
;
_exptl_crystal_colour 'clear colourless'
_exptl_crystal_colour_lustre clear
_exptl_crystal_colour_primary colourless
_exptl_crystal_density_diffrn 1.618
_exptl_crystal_description block
_exptl_crystal_F_000 1226
_exptl_crystal_size_max 0.19
_exptl_crystal_size_mid 0.14
_exptl_crystal_size_min 0.1
_refine_diff_density_max 0.431
_refine_diff_density_min -0.428
_refine_diff_density_rms 0.057
_refine_ls_extinction_coef 0.0009(2)
_refine_ls_extinction_expression Fc^*^=kFc[1+0.001xFc^2^\l^3^/sin(2\q)]^-1/4^
_refine_ls_extinction_method 'SHELXL-2016/4 (Sheldrick 2016)'
_refine_ls_goodness_of_fit_ref 1.035
_refine_ls_hydrogen_treatment constr
_refine_ls_matrix_type full
_refine_ls_number_parameters 335
_refine_ls_number_reflns 5012
_refine_ls_number_restraints 0
_refine_ls_restrained_S_all 1.035
_refine_ls_R_factor_all 0.0358
_refine_ls_R_factor_gt 0.0305
_refine_ls_shift/su_max 0.000
_refine_ls_shift/su_mean 0.000
_refine_ls_structure_factor_coef Fsqd
_refine_ls_weighting_details 'w=1/[\s^2^(Fo^2^)+(0.0237P)^2^+1.7142P] where P=(Fo^2^+2Fc^2^)/3'
_refine_ls_weighting_scheme calc
_refine_ls_wR_factor_gt 0.0681
_refine_ls_wR_factor_ref 0.0717
_reflns_Friedel_coverage 0.000
_reflns_number_gt 4447
_reflns_number_total 5012
_reflns_threshold_expression 'I > 2\s(I)'
_cod_data_source_file c7dt02604h2.cif
_cod_data_source_block kb2070
_cod_database_code 7044160
_chemical_oxdiff_formula 'Co C4 F12 S4 O8 N2 C24 H32 N12'
_shelx_space_group_comment
;
The symmetry employed for this shelxl refinement is uniquely defined
by the following loop, which should always be used as a source of
symmetry information in preference to the above space-group names.
They are only intended as comments.
;
_reflns_odcompleteness_completeness 99.77
_reflns_odcompleteness_iscentric 1
_reflns_odcompleteness_theta 26.32
_olex2_refinement_description
;
1. Fixed Uiso
 At 1.2 times of:
  All C(H) groups, All C(H,H) groups
 At 1.5 times of:
  All C(H,H,H) groups
2.a Secondary CH2 refined with riding coordinates:
 C9(H9A,H9B), C15(H15A,H15B), C21(H21A,H21B)
2.b Aromatic/amide H refined with riding coordinates:
 C5(H5), C7(H7), C8(H8), C11(H11), C13(H13), C14(H14), C17(H17), C19(H19),
 C20(H20)
2.c Idealised Me refined as rotating group:
 C10(H10A,H10B,H10C), C16(H16A,H16B,H16C), C22(H22A,H22B,H22C)
;
_shelx_shelxl_version_number 2016/4
_olex2_date_sample_data_collection 2014-10-08
_olex2_submission_special_instructions 'No special instructions were received'

loop_
_space_group_symop_operation_xyz
'x, y, z'
'-x, y+1/2, -z+1/2'
'-x, -y, -z'
'x, -y-1/2, z-1/2'

loop_
_atom_site_label
_atom_site_type_symbol
_atom_site_fract_x
_atom_site_fract_y
_atom_site_fract_z
_atom_site_U_iso_or_equiv
_atom_site_adp_type
_atom_site_occupancy
_atom_site_site_symmetry_order
_atom_site_calc_flag
_atom_site_refinement_flags_posn
_atom_site_refinement_flags_adp
_atom_site_refinement_flags_occupancy
Co1 Co 0.000000 0.500000 0.000000 0.00956(9) Uani 1 2 d S T P
N2 N 0.19283(12) 0.53105(12) -0.00560(7) 0.0121(3) Uani 1 1 d . . .
N3 N 0.03079(12) 0.56504(13) 0.10227(7) 0.0118(3) Uani 1 1 d . . .
N4 N 0.03310(12) 0.32056(12) 0.03873(7) 0.0124(3) Uani 1 1 d . . .
C5 C 0.24994(15) 0.51197(15) -0.05793(9) 0.0124(3) Uani 1 1 d . . .
H5 H 0.220253 0.460815 -0.094348 0.015 Uiso 1 1 calc R . .
N6 N 0.35580(12) 0.57422(13) -0.05323(7) 0.0132(3) Uani 1 1 d . . .
C7 C 0.36755(16) 0.63744(16) 0.00587(9) 0.0154(4) Uani 1 1 d . . .
H7 H 0.432406 0.689777 0.023041 0.018 Uiso 1 1 calc R . .
C8 C 0.26697(15) 0.60953(15) 0.03475(9) 0.0145(4) Uani 1 1 d . . .
H8 H 0.250245 0.639697 0.076578 0.017 Uiso 1 1 calc R . .
C9 C 0.43945(16) 0.57306(19) -0.10420(9) 0.0208(4) Uani 1 1 d . . .
H9A H 0.395498 0.603619 -0.147081 0.025 Uiso 1 1 calc R . .
H9B H 0.464364 0.489174 -0.111508 0.025 Uiso 1 1 calc R . .
C10 C 0.55237(16) 0.64851(17) -0.08420(9) 0.0195(4) Uani 1 1 d . . .
H10A H 0.606004 0.642655 -0.118826 0.029 Uiso 1 1 calc GR . .
H10B H 0.595814 0.619271 -0.041502 0.029 Uiso 1 1 calc GR . .
H10C H 0.528558 0.732537 -0.079312 0.029 Uiso 1 1 calc GR . .
C11 C 0.00457(15) 0.67267(15) 0.12460(8) 0.0126(3) Uani 1 1 d . . .
H11 H -0.040192 0.732475 0.097871 0.015 Uiso 1 1 calc R . .
N12 N 0.04920(13) 0.68683(13) 0.18986(7) 0.0142(3) Uani 1 1 d . . .
C13 C 0.10794(16) 0.58145(16) 0.21077(9) 0.0179(4) Uani 1 1 d . . .
H13 H 0.148829 0.564035 0.254389 0.022 Uiso 1 1 calc R . .
C14 C 0.09589(16) 0.50755(16) 0.15688(9) 0.0155(4) Uani 1 1 d . . .
H14 H 0.127400 0.428135 0.156599 0.019 Uiso 1 1 calc R . .
C15 C 0.03668(17) 0.79427(17) 0.23060(9) 0.0189(4) Uani 1 1 d . . .
H15A H -0.006499 0.772458 0.268677 0.023 Uiso 1 1 calc R . .
H15B H -0.013586 0.854618 0.203074 0.023 Uiso 1 1 calc R . .
C16 C 0.15957(18) 0.84939(18) 0.25741(10) 0.0266(4) Uani 1 1 d . . .
H16A H 0.203426 0.869545 0.219925 0.040 Uiso 1 1 calc GR . .
H16B H 0.207731 0.791694 0.286957 0.040 Uiso 1 1 calc GR . .
H16C H 0.146880 0.922495 0.282641 0.040 Uiso 1 1 calc GR . .
C17 C 0.13391(15) 0.25664(15) 0.04028(8) 0.0134(3) Uani 1 1 d . . .
H17 H 0.201894 0.280253 0.019322 0.016 Uiso 1 1 calc R . .
N18 N 0.12903(13) 0.15394(13) 0.07511(7) 0.0142(3) Uani 1 1 d . . .
C19 C 0.01769(16) 0.15205(16) 0.09758(9) 0.0175(4) Uani 1 1 d . . .
H19 H -0.012593 0.091134 0.123863 0.021 Uiso 1 1 calc R . .
C20 C -0.04077(16) 0.25465(16) 0.07479(9) 0.0161(4) Uani 1 1 d . . .
H20 H -0.120408 0.277473 0.082519 0.019 Uiso 1 1 calc R . .
C21 C 0.22669(17) 0.06410(16) 0.08833(10) 0.0198(4) Uani 1 1 d . . .
H21A H 0.259382 0.064819 0.136656 0.024 Uiso 1 1 calc R . .
H21B H 0.294136 0.085647 0.063084 0.024 Uiso 1 1 calc R . .
C22 C 0.18154(19) -0.06101(17) 0.06837(10) 0.0256(4) Uani 1 1 d . . .
H22A H 0.148122 -0.061799 0.020677 0.038 Uiso 1 1 calc GR . .
H22B H 0.117623 -0.084264 0.094932 0.038 Uiso 1 1 calc GR . .
H22C H 0.249657 -0.117971 0.076560 0.038 Uiso 1 1 calc GR . .
C23 C 0.37495(17) -0.02680(17) -0.09573(9) 0.0204(4) Uani 1 1 d . . .
F24 F 0.38672(10) -0.05902(10) -0.03171(5) 0.0277(3) Uani 1 1 d . . .
F25 F 0.31870(11) -0.11577(10) -0.13217(6) 0.0305(3) Uani 1 1 d . . .
F26 F 0.48606(10) -0.01313(11) -0.11260(6) 0.0322(3) Uani 1 1 d . . .
S27 S 0.28723(4) 0.11318(4) -0.10786(2) 0.01398(10) Uani 1 1 d . . .
O28 O 0.35583(12) 0.19978(12) -0.06534(6) 0.0211(3) Uani 1 1 d . . .
O29 O 0.16880(11) 0.08008(11) -0.09278(7) 0.0208(3) Uani 1 1 d . . .
N30 N 0.28475(14) 0.12806(13) -0.18562(7) 0.0176(3) Uani 1 1 d . . .
S31 S 0.31383(4) 0.24728(4) -0.22198(2) 0.01548(11) Uani 1 1 d . . .
O32 O 0.28773(13) 0.35554(12) -0.18873(7) 0.0255(3) Uani 1 1 d . . .
O33 O 0.26968(12) 0.23471(12) -0.29167(6) 0.0218(3) Uani 1 1 d . . .
C34 C 0.48101(18) 0.2468(2) -0.21891(10) 0.0291(5) Uani 1 1 d . . .
F35 F 0.51427(13) 0.33698(16) -0.25470(7) 0.0572(5) Uani 1 1 d . . .
F36 F 0.51813(11) 0.14478(14) -0.24352(7) 0.0459(4) Uani 1 1 d . . .
F37 F 0.53832(10) 0.25836(13) -0.15643(6) 0.0354(3) Uani 1 1 d . . .

loop_
_atom_site_aniso_label
_atom_site_aniso_U_11
_atom_site_aniso_U_22
_atom_site_aniso_U_33
_atom_site_aniso_U_23
_atom_site_aniso_U_13
_atom_site_aniso_U_12
Co1 0.01004(16) 0.00900(16) 0.00984(16) 0.00004(12) 0.00212(12) 0.00038(12)
N2 0.0115(7) 0.0117(7) 0.0131(7) -0.0004(6) 0.0019(6) 0.0003(5)
N3 0.0111(7) 0.0127(7) 0.0117(7) 0.0005(6) 0.0022(6) -0.0005(5)
N4 0.0142(7) 0.0120(7) 0.0109(7) -0.0001(6) 0.0012(6) -0.0002(6)
C5 0.0111(8) 0.0129(8) 0.0133(8) 0.0009(7) 0.0015(7) 0.0007(6)
N6 0.0106(7) 0.0169(7) 0.0123(7) 0.0012(6) 0.0022(6) -0.0002(6)
C7 0.0150(8) 0.0165(9) 0.0145(8) -0.0006(7) 0.0013(7) -0.0034(7)
C8 0.0153(8) 0.0146(8) 0.0139(8) -0.0028(7) 0.0026(7) -0.0003(7)
C9 0.0140(9) 0.0353(11) 0.0140(9) -0.0008(8) 0.0054(7) -0.0037(8)
C10 0.0155(9) 0.0220(9) 0.0218(10) 0.0042(8) 0.0055(7) -0.0018(7)
C11 0.0107(8) 0.0159(8) 0.0112(8) 0.0014(7) 0.0016(6) -0.0007(7)
N12 0.0141(7) 0.0161(7) 0.0120(7) -0.0026(6) 0.0008(6) -0.0001(6)
C13 0.0203(9) 0.0173(9) 0.0147(9) 0.0018(7) -0.0028(7) 0.0012(7)
C14 0.0171(9) 0.0138(8) 0.0149(9) 0.0026(7) 0.0000(7) 0.0015(7)
C15 0.0223(9) 0.0201(9) 0.0141(9) -0.0057(8) 0.0014(7) 0.0027(8)
C16 0.0281(10) 0.0235(10) 0.0261(11) -0.0076(9) -0.0032(9) -0.0013(8)
C17 0.0137(8) 0.0123(8) 0.0138(8) -0.0003(7) 0.0004(7) -0.0008(6)
N18 0.0151(7) 0.0123(7) 0.0145(7) -0.0004(6) 0.0001(6) 0.0013(6)
C19 0.0176(9) 0.0177(9) 0.0177(9) 0.0039(7) 0.0043(7) -0.0030(7)
C20 0.0141(8) 0.0170(9) 0.0181(9) 0.0020(7) 0.0049(7) -0.0019(7)
C21 0.0219(9) 0.0149(9) 0.0213(9) 0.0011(8) -0.0011(8) 0.0049(7)
C22 0.0342(11) 0.0146(9) 0.0284(11) 0.0005(8) 0.0057(9) 0.0026(8)
C23 0.0199(9) 0.0224(10) 0.0182(9) -0.0008(8) 0.0004(8) 0.0054(8)
F24 0.0331(6) 0.0284(6) 0.0203(6) 0.0078(5) -0.0003(5) 0.0095(5)
F25 0.0407(7) 0.0164(6) 0.0314(7) -0.0053(5) -0.0052(6) 0.0057(5)
F26 0.0192(6) 0.0451(8) 0.0332(7) 0.0030(6) 0.0067(5) 0.0129(5)
S27 0.0146(2) 0.0138(2) 0.0138(2) -0.00049(17) 0.00270(17) 0.00052(16)
O28 0.0269(7) 0.0219(7) 0.0146(6) -0.0047(5) 0.0032(5) -0.0052(6)
O29 0.0158(6) 0.0213(7) 0.0264(7) 0.0050(6) 0.0064(5) 0.0014(5)
N30 0.0231(8) 0.0162(8) 0.0130(7) -0.0011(6) 0.0015(6) -0.0033(6)
S31 0.0172(2) 0.0165(2) 0.0131(2) -0.00079(17) 0.00312(17) -0.00159(17)
O32 0.0394(8) 0.0156(7) 0.0227(7) -0.0019(6) 0.0080(6) 0.0009(6)
O33 0.0249(7) 0.0254(7) 0.0141(6) 0.0014(5) -0.0002(5) -0.0020(6)
C34 0.0215(10) 0.0486(14) 0.0182(10) -0.0020(9) 0.0060(8) -0.0080(9)
F35 0.0392(8) 0.0900(12) 0.0434(8) 0.0238(9) 0.0090(7) -0.0309(8)
F36 0.0270(7) 0.0799(11) 0.0320(7) -0.0183(7) 0.0087(6) 0.0148(7)
F37 0.0201(6) 0.0641(9) 0.0213(6) -0.0060(6) 0.0004(5) -0.0128(6)

loop_
_atom_type_symbol
_atom_type_description
_atom_type_scat_dispersion_real
_atom_type_scat_dispersion_imag
_atom_type_scat_source
C C 0.0033 0.0016 'International Tables Vol C Tables 4.2.6.8 and 6.1.1.4'
H H 0.0000 0.0000 'International Tables Vol C Tables 4.2.6.8 and 6.1.1.4'
Co Co 0.3494 0.9721 'International Tables Vol C Tables 4.2.6.8 and 6.1.1.4'
F F 0.0171 0.0103 'International Tables Vol C Tables 4.2.6.8 and 6.1.1.4'
N N 0.0061 0.0033 'International Tables Vol C Tables 4.2.6.8 and 6.1.1.4'
O O 0.0106 0.0060 'International Tables Vol C Tables 4.2.6.8 and 6.1.1.4'
S S 0.1246 0.1234 'International Tables Vol C Tables 4.2.6.8 and 6.1.1.4'

loop_
_geom_angle_atom_site_label_1
_geom_angle_atom_site_label_2
_geom_angle_atom_site_label_3
_geom_angle
_geom_angle_site_symmetry_1
_geom_angle_site_symmetry_3
N2 Co1 N2 180.00(7) . 3_565
N3 Co1 N2 91.51(5) . 3_565
N3 Co1 N2 88.49(5) . .
N3 Co1 N2 88.49(5) 3_565 3_565
N3 Co1 N2 91.51(5) 3_565 .
N3 Co1 N3 180.00(3) . 3_565
N4 Co1 N2 92.79(5) 3_565 3_565
N4 Co1 N2 87.21(5) 3_565 .
N4 Co1 N2 92.79(5) . .
N4 Co1 N2 87.21(5) . 3_565
N4 Co1 N3 88.21(5) . .
N4 Co1 N3 91.79(5) 3_565 .
N4 Co1 N3 91.79(5) . 3_565
N4 Co1 N3 88.21(5) 3_565 3_565
N4 Co1 N4 180.0 . 3_565
C5 N2 Co1 126.71(11) . .
C5 N2 C8 105.14(14) . .
C8 N2 Co1 124.97(11) . .
C11 N3 Co1 127.78(11) . .
C11 N3 C14 105.15(14) . .
C14 N3 Co1 126.64(11) . .
C17 N4 Co1 127.41(12) . .
C17 N4 C20 105.21(14) . .
C20 N4 Co1 126.92(11) . .
N2 C5 N6 111.63(15) . .
C5 N6 C7 107.31(14) . .
C5 N6 C9 124.62(14) . .
C7 N6 C9 128.07(14) . .
C8 C7 N6 105.76(15) . .
C7 C8 N2 110.15(15) . .
N6 C9 C10 112.62(15) . .
N3 C11 N12 111.71(15) . .
C11 N12 C13 106.91(14) . .
C11 N12 C15 126.24(15) . .
C13 N12 C15 126.85(14) . .
C14 C13 N12 106.42(15) . .
C13 C14 N3 109.80(15) . .
N12 C15 C16 112.18(15) . .
N4 C17 N18 111.96(15) . .
C17 N18 C19 106.85(14) . .
C17 N18 C21 126.16(15) . .
C19 N18 C21 126.96(15) . .
C20 C19 N18 106.34(15) . .
C19 C20 N4 109.64(15) . .
N18 C21 C22 111.82(15) . .
F24 C23 F25 108.00(16) . .
F24 C23 F26 108.24(15) . .
F24 C23 S27 109.64(13) . .
F25 C23 S27 111.16(12) . .
F26 C23 F25 108.64(16) . .
F26 C23 S27 111.06(13) . .
O28 S27 C23 105.45(8) . .
O28 S27 O29 117.87(8) . .
O28 S27 N30 117.29(8) . .
O29 S27 C23 103.60(8) . .
O29 S27 N30 110.56(8) . .
N30 S27 C23 99.00(8) . .
S31 N30 S27 125.33(10) . .
N30 S31 C34 104.65(9) . .
O32 S31 N30 115.15(8) . .
O32 S31 C34 104.80(9) . .
O33 S31 N30 108.22(8) . .
O33 S31 O32 118.77(8) . .
O33 S31 C34 103.55(9) . .
F35 C34 S31 109.64(15) . .
F35 C34 F36 108.74(18) . .
F35 C34 F37 108.16(17) . .
F36 C34 S31 110.62(14) . .
F36 C34 F37 107.76(18) . .
F37 C34 S31 111.82(14) . .

loop_
_geom_bond_atom_site_label_1
_geom_bond_atom_site_label_2
_geom_bond_distance
_geom_bond_site_symmetry_2
Co1 N2 2.1779(14) 3_565
Co1 N2 2.1779(14) .
Co1 N3 2.1663(14) 3_565
Co1 N3 2.1663(14) .
Co1 N4 2.1560(14) .
Co1 N4 2.1560(14) 3_565
N2 C5 1.321(2) .
N2 C8 1.381(2) .
N3 C11 1.326(2) .
N3 C14 1.384(2) .
N4 C17 1.318(2) .
N4 C20 1.379(2) .
C5 N6 1.351(2) .
N6 C7 1.374(2) .
N6 C9 1.477(2) .
C7 C8 1.362(2) .
C9 C10 1.511(2) .
C11 N12 1.347(2) .
N12 C13 1.377(2) .
N12 C15 1.468(2) .
C13 C14 1.354(2) .
C15 C16 1.518(3) .
C17 N18 1.346(2) .
N18 C19 1.371(2) .
N18 C21 1.468(2) .
C19 C20 1.359(2) .
C21 C22 1.514(3) .
C23 F24 1.328(2) .
C23 F25 1.333(2) .
C23 F26 1.329(2) .
C23 S27 1.8325(19) .
S27 O28 1.4331(13) .
S27 O29 1.4334(13) .
S27 N30 1.5731(15) .
N30 S31 1.5706(15) .
S31 O32 1.4276(14) .
S31 O33 1.4276(13) .
S31 C34 1.840(2) .
C34 F35 1.318(3) .
C34 F36 1.327(3) .
C34 F37 1.334(2) .
